data_7232868
loop_
_publ_author_name
'Dong, Jun-Liang'
'Zhu, Peng-Yin'
'Du, Jia-Qiang'
'Xie, Fei'
'Lan, Hai-Ming'
'Yang, Ru-Xia'
'Yang, Li-Zheng'
'Wang, Duo-Zhi'

_publ_section_title
;
 Syntheses, structures, and magnetic properties of mixed-ligand complexes
 based on 3,6-bis(benzimidazol-1-yl)pyridazine
;
_journal_issue 31
_journal_name_full 'RSC Advances'
_journal_page_first 17560
_journal_paper_doi 10.1039/C9RA03082D
_journal_volume 9
_journal_year 2019
_chemical_formula_moiety 'C26 H17 N6 Ni O5'
_chemical_formula_sum 'C26 H17 N6 Ni O5'
_chemical_formula_weight 552.16
_space_group_crystal_system monoclinic
_space_group_IT_number 15
_space_group_name_Hall '-C 2yc'
_space_group_name_H-M_alt 'C 1 2/c 1'
_symmetry_space_group_name_Hall '-C 2yc'
_symmetry_space_group_name_H-M 'C 1 2/c 1'
_atom_sites_solution_hydrogens mixed
_audit_creation_date 2017-08-30
_audit_creation_method
;
Olex2 1.2
(compiled 2017.07.20 svn.r3457 for OlexSys, GUI svn.r5381)
;
_audit_update_record
;
2018-10-18 deposited with the CCDC.    2019-05-27 downloaded from the CCDC.
;
_cell_angle_alpha 90
_cell_angle_beta 110.743(5)
_cell_angle_gamma 90
_cell_formula_units_Z 8
_cell_length_a 16.6905(7)
_cell_length_b 11.6251(3)
_cell_length_c 26.5469(13)
_cell_measurement_reflns_used 9454
_cell_measurement_temperature 100.00(10)
_cell_measurement_theta_max 29.2700
_cell_measurement_theta_min 3.5130
_cell_volume 4817.0(4)
_computing_cell_refinement 'CrysAlisPro 1.171.38.43f (Rigaku OD, 2015)'
_computing_data_collection 'CrysAlisPro 1.171.38.43f (Rigaku OD, 2015)'
_computing_data_reduction 'CrysAlisPro 1.171.38.43f (Rigaku OD, 2015)'
_computing_molecular_graphics 'Olex2 (Dolomanov et al., 2009)'
_computing_publication_material 'Olex2 (Dolomanov et al., 2009)'
_computing_structure_refinement 'ShelXL (Sheldrick, 2015)'
_computing_structure_solution 'SHELXT 2014/5 (Sheldrick, 2014)'
_diffrn_ambient_environment N~2~
_diffrn_ambient_temperature 100.00(10)
_diffrn_detector 'CCD plate'
_diffrn_detector_area_resol_mean 5.2684
_diffrn_detector_type AtlasS2
_diffrn_measured_fraction_theta_full 0.998
_diffrn_measured_fraction_theta_max 0.884
_diffrn_measurement_details
;
List of Runs (angles in degrees, time in seconds):

  # Type    Start    End  Width  t~exp~   \w     \q     \k     \f   Frames
#--------------------------------------------------------------------------
  1  \w    -47.00 -10.00   1.00    3.00    --  -11.66  96.00  20.00   37
  2  \w    -44.00  70.00   1.00    3.00    --   11.90   0.00 150.00  114
  3  \w    -15.00  11.00   1.00    3.00    --   11.90 -99.00   0.00   26
  4  \w    -20.00  29.00   1.00    3.00    --  -11.66 -99.00 -90.00   49
  5  \w     53.00  98.00   1.00    3.00    --   11.90-178.00 -30.00   45
  6  \w     -2.00  86.00   1.00    3.00    --   11.90  37.00-180.00   88
;
_diffrn_measurement_device 'four-circle diffractometer'
_diffrn_measurement_device_type 'SuperNova, Dual, Cu at zero, AtlasS2'
_diffrn_measurement_method '\w scans'
_diffrn_orient_matrix_type 'CrysAlisPro convention (1999,Acta A55,543-557)'
_diffrn_orient_matrix_UB_11 0.0138919000
_diffrn_orient_matrix_UB_12 -0.0064589000
_diffrn_orient_matrix_UB_13 -0.0221904000
_diffrn_orient_matrix_UB_21 0.0394080000
_diffrn_orient_matrix_UB_22 0.0269223000
_diffrn_orient_matrix_UB_23 0.0149261000
_diffrn_orient_matrix_UB_31 0.0178733000
_diffrn_orient_matrix_UB_32 -0.0543742000
_diffrn_orient_matrix_UB_33 0.0100337000
_diffrn_radiation_monochromator mirror
_diffrn_radiation_probe x-ray
_diffrn_radiation_type MoK\a
_diffrn_radiation_wavelength 0.71073
_diffrn_reflns_av_R_equivalents 0.0303
_diffrn_reflns_av_unetI/netI 0.0333
_diffrn_reflns_Laue_measured_fraction_full 0.998
_diffrn_reflns_Laue_measured_fraction_max 0.884
_diffrn_reflns_limit_h_max 19
_diffrn_reflns_limit_h_min -22
_diffrn_reflns_limit_k_max 14
_diffrn_reflns_limit_k_min -15
_diffrn_reflns_limit_l_max 34
_diffrn_reflns_limit_l_min -35
_diffrn_reflns_number 22593
_diffrn_reflns_point_group_measured_fraction_full 0.998
_diffrn_reflns_point_group_measured_fraction_max 0.884
_diffrn_reflns_theta_full 25.242
_diffrn_reflns_theta_max 29.555
_diffrn_reflns_theta_min 3.282
_diffrn_source 'micro-focus sealed X-ray tube'
_diffrn_source_type 'SuperNova (Mo) X-ray Source'
_exptl_absorpt_coefficient_mu 0.857
_exptl_absorpt_correction_T_max 1.00000
_exptl_absorpt_correction_T_min 0.22192
_exptl_absorpt_correction_type multi-scan
_exptl_absorpt_process_details
;
CrysAlisPro 1.171.38.43f (Rigaku Oxford Diffraction, 2015)
Empirical absorption correction using spherical harmonics,
 implemented in SCALE3 ABSPACK scaling algorithm.
;
_exptl_crystal_colour pink
_exptl_crystal_density_diffrn 1.523
_exptl_crystal_description block
_exptl_crystal_F_000 2264
_exptl_crystal_size_max 0.15
_exptl_crystal_size_mid 0.13
_exptl_crystal_size_min 0.11
_refine_diff_density_max 0.801
_refine_diff_density_min -0.473
_refine_diff_density_rms 0.064
_refine_ls_extinction_method none
_refine_ls_goodness_of_fit_ref 1.079
_refine_ls_hydrogen_treatment constr
_refine_ls_matrix_type full
_refine_ls_number_parameters 344
_refine_ls_number_reflns 5961
_refine_ls_number_restraints 0
_refine_ls_restrained_S_all 1.079
_refine_ls_R_factor_all 0.0431
_refine_ls_R_factor_gt 0.0363
_refine_ls_shift/su_max 0.001
_refine_ls_shift/su_mean 0.000
_refine_ls_structure_factor_coef Fsqd
_refine_ls_weighting_details 'w=1/[\s^2^(Fo^2^)+(0.0281P)^2^+7.9455P] where P=(Fo^2^+2Fc^2^)/3'
_refine_ls_weighting_scheme calc
_refine_ls_wR_factor_gt 0.0792
_refine_ls_wR_factor_ref 0.0823
_reflns_Friedel_coverage 0.000
_reflns_number_gt 5297
_reflns_number_total 5961
_reflns_threshold_expression 'I > 2\s(I)'
_cod_data_source_file c9ra03082d2.cif
_cod_data_source_block 3hao
_cod_database_code 7232868
_shelx_shelxl_version_number 2017/1
_shelx_space_group_comment
;
The symmetry employed for this shelxl refinement is uniquely defined
by the following loop, which should always be used as a source of
symmetry information in preference to the above space-group names.
They are only intended as comments.
;
_shelx_estimated_absorpt_t_max 0.912
_shelx_estimated_absorpt_t_min 0.882
_reflns_odcompleteness_completeness 99.71
_reflns_odcompleteness_iscentric 1
_reflns_odcompleteness_theta 26.32
_olex2_refinement_description
;
1. Fixed Uiso
 At 1.2 times of:
  All C(H) groups
 At 1.5 times of:
  All O(H) groups
2.a Rotating group:
 O003(H003)
2.b Aromatic/amide H refined with riding coordinates:
 C00D(H00D), C00F(H00F), C00K(H00K), C00M(H00M), C00P(H00P), C00Q(H00Q),
 C00R(H00R), C00U(H00U), C00V(H00V), C00W(H00W), C00X(H00X), C00Y(H00Y),
 C00Z(H00Z), C010(H010), C011(H011), C012(H012)
;
_olex2_submission_special_instructions 'No special instructions were received'
_oxdiff_exptl_absorpt_empirical_details
;
Empirical correction (ABSPACK) includes:
- Absorption correction using spherical harmonics
- Frame scaling
;
_oxdiff_exptl_absorpt_empirical_full_max 3.393
_oxdiff_exptl_absorpt_empirical_full_min 0.713

loop_
_space_group_symop_operation_xyz
'x, y, z'
'-x, y, -z+1/2'
'x+1/2, y+1/2, z'
'-x+1/2, y+1/2, -z+1/2'
'-x, -y, -z'
'x, -y, z-1/2'
'-x+1/2, -y+1/2, -z'
'x+1/2, -y+1/2, z-1/2'

loop_
_atom_site_label
_atom_site_type_symbol
_atom_site_fract_x
_atom_site_fract_y
_atom_site_fract_z
_atom_site_U_iso_or_equiv
_atom_site_adp_type
_atom_site_occupancy
_atom_site_site_symmetry_order
_atom_site_calc_flag
_atom_site_refinement_flags_posn
Ni01 Ni 0.37138(2) 0.85857(2) 0.65931(2) 0.01168(7) Uani 1 1 d .
O002 O 0.25309(8) 0.79432(10) 0.62990(5) 0.0159(3) Uani 1 1 d .
O003 O 0.39285(8) 0.80609(10) 0.73760(5) 0.0153(3) Uani 1 1 d .
H003 H 0.406987 0.864219 0.758884 0.023 Uiso 1 1 d GR
O004 O -0.00665(8) 0.43702(10) 0.67411(5) 0.0147(3) Uani 1 1 d .
O005 O -0.10671(8) 0.43051(11) 0.59352(5) 0.0176(3) Uani 1 1 d .
O006 O 0.24926(9) 0.69441(12) 0.70128(5) 0.0214(3) Uani 1 1 d .
N007 N 0.67814(10) 0.01860(13) 0.82868(6) 0.0165(3) Uani 1 1 d .
N008 N 0.41444(10) 0.69843(12) 0.64385(6) 0.0144(3) Uani 1 1 d .
N009 N 0.48402(10) 0.53114(12) 0.66431(6) 0.0151(3) Uani 1 1 d .
N00A N 0.67321(10) 0.19533(13) 0.79470(6) 0.0164(3) Uani 1 1 d .
N00B N 0.56404(10) 0.25968(13) 0.72066(6) 0.0177(3) Uani 1 1 d .
N00C N 0.51575(10) 0.34189(13) 0.68882(6) 0.0175(3) Uani 1 1 d .
C00D C 0.47689(12) 0.64231(15) 0.67900(7) 0.0149(3) Uani 1 1 d .
H00D H 0.513141 0.674678 0.710993 0.018 Uiso 1 1 calc R
C00E C 0.21951(11) 0.72299(15) 0.65263(7) 0.0148(4) Uani 1 1 d .
C00F C 0.63113(12) 0.09411(15) 0.79464(8) 0.0187(4) Uani 1 1 d .
H00F H 0.574686 0.080601 0.772528 0.022 Uiso 1 1 calc R
C00G C 0.75597(12) 0.18282(15) 0.83247(7) 0.0151(3) Uani 1 1 d .
C00H C 0.75784(12) 0.07199(15) 0.85371(7) 0.0151(4) Uani 1 1 d .
C00I C -0.03463(11) 0.46625(14) 0.62461(7) 0.0138(3) Uani 1 1 d .
C00J C 0.37714(12) 0.62064(15) 0.60182(7) 0.0161(4) Uani 1 1 d .
C00K C 0.83135(12) 0.03084(16) 0.89398(7) 0.0192(4) Uani 1 1 d .
H00K H 0.832745 -0.042171 0.908585 0.023 Uiso 1 1 calc R
C00L C 0.63355(12) 0.28916(15) 0.76144(7) 0.0159(4) Uani 1 1 d .
C00M C 0.82791(12) 0.25394(16) 0.84916(8) 0.0181(4) Uani 1 1 d .
H00M H 0.827165 0.326529 0.834281 0.022 Uiso 1 1 calc R
C00N C 0.13611(12) 0.67144(15) 0.61645(7) 0.0161(4) Uani 1 1 d .
C00O C 0.41908(12) 0.51449(15) 0.61425(7) 0.0172(4) Uani 1 1 d .
C00P C 0.09306(11) 0.59113(15) 0.63646(7) 0.0147(3) Uani 1 1 d .
H00P H 0.116665 0.567120 0.672115 0.018 Uiso 1 1 calc R
C00Q C 0.90202(13) 0.10246(17) 0.91139(8) 0.0211(4) Uani 1 1 d .
H00Q H 0.951548 0.077640 0.938581 0.025 Uiso 1 1 calc R
C00R C 0.90036(12) 0.21168(17) 0.88882(8) 0.0203(4) Uani 1 1 d .
H00R H 0.949385 0.257068 0.900851 0.024 Uiso 1 1 calc R
C00S C 0.01480(12) 0.54678(15) 0.60315(7) 0.0160(4) Uani 1 1 d .
C00T C 0.54117(12) 0.45020(15) 0.69759(7) 0.0153(4) Uani 1 1 d .
C00U C 0.10058(13) 0.70568(18) 0.56293(8) 0.0243(4) Uani 1 1 d .
H00U H 0.129425 0.758441 0.549207 0.029 Uiso 1 1 calc R
C00V C 0.61679(12) 0.48559(16) 0.73811(8) 0.0196(4) Uani 1 1 d .
H00V H 0.634389 0.562017 0.741666 0.024 Uiso 1 1 calc R
C00W C 0.30980(14) 0.63712(17) 0.55302(8) 0.0235(4) Uani 1 1 d .
H00W H 0.281755 0.707478 0.544322 0.028 Uiso 1 1 calc R
C00X C 0.66356(12) 0.40203(16) 0.77226(8) 0.0205(4) Uani 1 1 d .
H00X H 0.712958 0.419530 0.801292 0.025 Uiso 1 1 calc R
C00Y C 0.28647(15) 0.54460(19) 0.51811(8) 0.0294(5) Uani 1 1 d .
H00Y H 0.241587 0.552717 0.485354 0.035 Uiso 1 1 calc R
C00Z C 0.39592(14) 0.42060(17) 0.57927(8) 0.0254(4) Uani 1 1 d .
H00Z H 0.423730 0.350057 0.587831 0.031 Uiso 1 1 calc R
C010 C -0.02049(14) 0.58244(18) 0.55000(8) 0.0263(5) Uani 1 1 d .
H010 H -0.073012 0.553163 0.527852 0.032 Uiso 1 1 calc R
C011 C 0.02245(15) 0.6617(2) 0.52986(8) 0.0333(6) Uani 1 1 d .
H011 H -0.001155 0.685396 0.494161 0.040 Uiso 1 1 calc R
C012 C 0.32911(15) 0.43885(19) 0.53112(9) 0.0315(5) Uani 1 1 d .
H012 H 0.311869 0.378761 0.506496 0.038 Uiso 1 1 calc R

loop_
_atom_site_aniso_label
_atom_site_aniso_U_11
_atom_site_aniso_U_22
_atom_site_aniso_U_33
_atom_site_aniso_U_23
_atom_site_aniso_U_13
_atom_site_aniso_U_12
Ni01 0.00953(11) 0.00975(11) 0.01469(12) 0.00080(8) 0.00296(8) -0.00138(8)
O002 0.0126(6) 0.0142(6) 0.0202(7) 0.0012(5) 0.0049(5) -0.0044(5)
O003 0.0146(6) 0.0153(6) 0.0139(6) -0.0007(5) 0.0025(5) -0.0009(5)
O004 0.0119(6) 0.0139(6) 0.0161(6) 0.0019(5) 0.0024(5) -0.0017(5)
O005 0.0136(6) 0.0186(6) 0.0176(7) 0.0023(5) 0.0019(5) -0.0060(5)
O006 0.0146(7) 0.0290(7) 0.0177(7) 0.0043(5) 0.0022(5) -0.0072(6)
N007 0.0112(7) 0.0151(7) 0.0210(8) 0.0010(6) 0.0031(6) 0.0008(6)
N008 0.0148(8) 0.0125(7) 0.0154(7) 0.0006(5) 0.0047(6) -0.0002(6)
N009 0.0169(8) 0.0118(7) 0.0150(7) -0.0001(5) 0.0034(6) 0.0014(6)
N00A 0.0124(7) 0.0126(7) 0.0219(8) 0.0017(6) 0.0035(6) -0.0005(6)
N00B 0.0181(8) 0.0131(7) 0.0205(8) 0.0008(6) 0.0052(6) 0.0023(6)
N00C 0.0193(8) 0.0137(8) 0.0174(8) 0.0000(6) 0.0038(6) 0.0021(6)
C00D 0.0167(9) 0.0125(8) 0.0154(8) -0.0002(6) 0.0056(7) -0.0014(7)
C00E 0.0126(9) 0.0123(8) 0.0208(9) -0.0015(6) 0.0075(7) -0.0011(6)
C00F 0.0127(9) 0.0145(9) 0.0259(10) 0.0018(7) 0.0032(7) -0.0010(7)
C00G 0.0133(9) 0.0163(8) 0.0155(9) -0.0012(6) 0.0049(7) 0.0008(7)
C00H 0.0135(9) 0.0144(8) 0.0173(9) -0.0007(6) 0.0051(7) -0.0009(7)
C00I 0.0125(8) 0.0112(8) 0.0173(9) -0.0001(6) 0.0046(7) -0.0006(6)
C00J 0.0175(9) 0.0154(9) 0.0154(9) -0.0004(6) 0.0056(7) -0.0007(7)
C00K 0.0186(10) 0.0181(9) 0.0192(9) 0.0024(7) 0.0044(8) 0.0012(7)
C00L 0.0152(9) 0.0140(9) 0.0189(9) 0.0021(7) 0.0064(7) 0.0024(7)
C00M 0.0167(9) 0.0171(9) 0.0204(9) -0.0003(7) 0.0066(7) -0.0031(7)
C00N 0.0137(9) 0.0159(9) 0.0180(9) -0.0014(7) 0.0049(7) -0.0038(7)
C00O 0.0184(9) 0.0168(9) 0.0146(9) 0.0001(7) 0.0038(7) -0.0004(7)
C00P 0.0139(9) 0.0137(8) 0.0156(9) 0.0011(6) 0.0042(7) 0.0001(7)
C00Q 0.0161(9) 0.0252(10) 0.0179(10) -0.0006(7) 0.0008(7) 0.0003(7)
C00R 0.0150(9) 0.0243(10) 0.0198(10) -0.0037(7) 0.0041(7) -0.0052(7)
C00S 0.0144(9) 0.0152(9) 0.0191(9) 0.0004(7) 0.0065(7) -0.0034(7)
C00T 0.0173(9) 0.0129(8) 0.0164(9) 0.0011(6) 0.0069(7) 0.0025(7)
C00U 0.0235(11) 0.0280(11) 0.0203(10) 0.0036(8) 0.0066(8) -0.0115(8)
C00V 0.0187(9) 0.0124(8) 0.0267(10) 0.0007(7) 0.0068(8) -0.0018(7)
C00W 0.0249(11) 0.0243(10) 0.0184(10) 0.0017(7) 0.0043(8) 0.0051(8)
C00X 0.0156(9) 0.0160(9) 0.0258(10) 0.0008(7) 0.0025(8) -0.0004(7)
C00Y 0.0287(12) 0.0334(12) 0.0173(10) -0.0036(8) -0.0030(8) 0.0022(9)
C00Z 0.0300(11) 0.0192(10) 0.0234(10) -0.0048(8) 0.0049(9) 0.0017(8)
C010 0.0209(10) 0.0327(11) 0.0195(10) 0.0021(8) 0.0002(8) -0.0141(8)
C011 0.0314(12) 0.0459(14) 0.0150(10) 0.0085(9) -0.0012(9) -0.0194(10)
C012 0.0383(13) 0.0264(11) 0.0225(11) -0.0112(8) 0.0017(9) -0.0013(9)

loop_
_atom_type_symbol
_atom_type_description
_atom_type_scat_dispersion_real
_atom_type_scat_dispersion_imag
_atom_type_scat_source
C C 0.0033 0.0016 'International Tables Vol C Tables 4.2.6.8 and 6.1.1.4'
H H 0.0000 0.0000 'International Tables Vol C Tables 4.2.6.8 and 6.1.1.4'
N N 0.0061 0.0033 'International Tables Vol C Tables 4.2.6.8 and 6.1.1.4'
Ni Ni 0.3393 1.1124 'International Tables Vol C Tables 4.2.6.8 and 6.1.1.4'
O O 0.0106 0.0060 'International Tables Vol C Tables 4.2.6.8 and 6.1.1.4'

loop_
_geom_angle_atom_site_label_1
_geom_angle_atom_site_label_2
_geom_angle_atom_site_label_3
_geom_angle
_geom_angle_site_symmetry_1
_geom_angle_site_symmetry_3
O002 Ni01 O003 94.47(5) . .
O002 Ni01 O004 168.27(5) . 3
O002 Ni01 O005 105.41(5) . 3
O002 Ni01 N007 90.17(6) . 2_666
O002 Ni01 N008 87.19(6) . .
O002 Ni01 C00I 136.69(5) . 3
O003 Ni01 O004 97.25(5) . 3
O003 Ni01 O005 160.10(5) . 3
O003 Ni01 N007 92.63(6) . 2_666
O003 Ni01 N008 89.16(5) . .
O003 Ni01 C00I 128.81(6) . 3
O004 Ni01 C00I 31.62(5) 3 3
O005 Ni01 O004 62.86(5) 3 3
O005 Ni01 N007 88.12(6) 3 2_666
O005 Ni01 N008 91.05(6) 3 .
O005 Ni01 C00I 31.36(5) 3 3
N007 Ni01 O004 89.69(5) 2_666 3
N007 Ni01 C00I 86.74(6) 2_666 3
N008 Ni01 O004 92.57(5) . 3
N008 Ni01 N007 176.92(6) . 2_666
N008 Ni01 C00I 94.10(6) . 3
C00E O002 Ni01 127.05(12) . .
Ni01 O003 H003 109.8 . .
C00I O004 Ni01 86.95(10) . 3_445
C00I O005 Ni01 89.63(10) . 3_445
C00F N007 Ni01 121.84(13) . 2_646
C00F N007 C00H 105.49(15) . .
C00H N007 Ni01 132.54(12) . 2_646
C00D N008 Ni01 123.37(12) . .
C00D N008 C00J 105.36(15) . .
C00J N008 Ni01 130.24(12) . .
C00D N009 C00O 106.58(14) . .
C00D N009 C00T 124.14(15) . .
C00O N009 C00T 128.96(15) . .
C00F N00A C00G 106.71(15) . .
C00F N00A C00L 122.42(15) . .
C00G N00A C00L 130.87(15) . .
C00L N00B N00C 119.29(15) . .
C00T N00C N00B 118.97(16) . .
N008 C00D N009 113.44(16) . .
N008 C00D H00D 123.3 . .
N009 C00D H00D 123.3 . .
O002 C00E C00N 114.90(16) . .
O006 C00E O002 125.71(17) . .
O006 C00E C00N 119.38(16) . .
N007 C00F N00A 113.26(16) . .
N007 C00F H00F 123.4 . .
N00A C00F H00F 123.4 . .
N00A C00G C00H 105.05(15) . .
C00M C00G N00A 133.41(17) . .
C00M C00G C00H 121.53(17) . .
C00G C00H N007 109.49(15) . .
C00K C00H N007 129.76(16) . .
C00K C00H C00G 120.75(17) . .
O004 C00I Ni01 61.43(9) . 3_445
O004 C00I C00S 120.78(16) . .
O005 C00I Ni01 59.01(9) . 3_445
O005 C00I O004 120.12(16) . .
O005 C00I C00S 119.03(16) . .
C00S C00I Ni01 171.67(13) . 3_445
C00O C00J N008 109.73(16) . .
C00W C00J N008 129.51(17) . .
C00W C00J C00O 120.75(17) . .
C00H C00K H00K 121.2 . .
C00Q C00K C00H 117.65(17) . .
C00Q C00K H00K 121.2 . .
N00B C00L N00A 113.15(15) . .
N00B C00L C00X 123.97(16) . .
C00X C00L N00A 122.83(16) . .
C00G C00M H00M 121.5 . .
C00R C00M C00G 116.99(17) . .
C00R C00M H00M 121.5 . .
C00P C00N C00E 120.54(16) . .
C00U C00N C00E 120.06(16) . .
C00U C00N C00P 119.40(17) . .
C00J C00O N009 104.87(15) . .
C00Z C00O N009 132.75(17) . .
C00Z C00O C00J 122.34(17) . .
C00N C00P H00P 120.0 . .
C00S C00P C00N 120.06(17) . .
C00S C00P H00P 120.0 . .
C00K C00Q H00Q 119.4 . .
C00K C00Q C00R 121.18(17) . .
C00R C00Q H00Q 119.4 . .
C00M C00R C00Q 121.85(18) . .
C00M C00R H00R 119.1 . .
C00Q C00R H00R 119.1 . .
C00P C00S C00I 120.86(16) . .
C010 C00S C00I 118.98(17) . .
C010 C00S C00P 120.07(17) . .
N00C C00T N009 114.98(16) . .
N00C C00T C00V 124.12(16) . .
C00V C00T N009 120.84(16) . .
C00N C00U H00U 119.8 . .
C011 C00U C00N 120.44(18) . .
C011 C00U H00U 119.8 . .
C00T C00V H00V 121.7 . .
C00X C00V C00T 116.62(17) . .
C00X C00V H00V 121.7 . .
C00J C00W H00W 121.4 . .
C00Y C00W C00J 117.29(18) . .
C00Y C00W H00W 121.4 . .
C00L C00X H00X 121.6 . .
C00V C00X C00L 116.83(17) . .
C00V C00X H00X 121.6 . .
C00W C00Y H00Y 119.4 . .
C00W C00Y C012 121.30(19) . .
C012 C00Y H00Y 119.4 . .
C00O C00Z H00Z 122.0 . .
C012 C00Z C00O 115.95(19) . .
C012 C00Z H00Z 122.0 . .
C00S C010 H010 120.0 . .
C011 C010 C00S 120.02(18) . .
C011 C010 H010 120.0 . .
C00U C011 H011 120.0 . .
C010 C011 C00U 120.00(19) . .
C010 C011 H011 120.0 . .
C00Y C012 H012 118.8 . .
C00Z C012 C00Y 122.36(19) . .
C00Z C012 H012 118.8 . .

loop_
_geom_bond_atom_site_label_1
_geom_bond_atom_site_label_2
_geom_bond_distance
_geom_bond_site_symmetry_2
Ni01 O002 1.9934(12) .
Ni01 O003 2.0719(12) .
Ni01 O004 2.1362(12) 3
Ni01 O005 2.0824(13) 3
Ni01 N007 2.1054(15) 2_666
Ni01 N008 2.0879(15) .
Ni01 C00I 2.4289(18) 3
O002 C00E 1.267(2) .
O003 H003 0.8586 .
O004 C00I 1.275(2) .
O005 C00I 1.264(2) .
O006 C00E 1.253(2) .
N007 C00F 1.304(2) .
N007 C00H 1.404(2) .
N008 C00D 1.301(2) .
N008 C00J 1.400(2) .
N009 C00D 1.367(2) .
N009 C00O 1.399(2) .
N009 C00T 1.407(2) .
N00A C00F 1.370(2) .
N00A C00G 1.398(2) .
N00A C00L 1.412(2) .
N00B N00C 1.340(2) .
N00B C00L 1.321(2) .
N00C C00T 1.323(2) .
C00D H00D 0.9300 .
C00E C00N 1.507(2) .
C00F H00F 0.9300 .
C00G C00H 1.402(2) .
C00G C00M 1.394(3) .
C00H C00K 1.396(2) .
C00I C00S 1.488(2) .
C00J C00O 1.399(3) .
C00J C00W 1.395(3) .
C00K H00K 0.9300 .
C00K C00Q 1.383(3) .
C00L C00X 1.398(3) .
C00M H00M 0.9300 .
C00M C00R 1.382(3) .
C00N C00P 1.393(3) .
C00N C00U 1.390(3) .
C00O C00Z 1.396(3) .
C00P H00P 0.9300 .
C00P C00S 1.391(2) .
C00Q H00Q 0.9300 .
C00Q C00R 1.400(3) .
C00R H00R 0.9300 .
C00S C010 1.386(3) .
C00T C00V 1.399(3) .
C00U H00U 0.9300 .
C00U C011 1.386(3) .
C00V H00V 0.9300 .
C00V C00X 1.369(3) .
C00W H00W 0.9300 .
C00W C00Y 1.383(3) .
C00X H00X 0.9300 .
C00Y H00Y 0.9300 .
C00Y C012 1.401(3) .
C00Z H00Z 0.9300 .
C00Z C012 1.383(3) .
C010 H010 0.9300 .
C010 C011 1.386(3) .
C011 H011 0.9300 .
C012 H012 0.9300 .
